data_1566081
loop_
_publ_author_name
'Shaw, Bikash Kumar'
'Bennett, Thomas Douglas'
'Castillo Blas, Celia'
'Thorne, Michael Francis'
'G\'omez, Mar\'ia Laura R\'ios'
'Forrest, Thomas'
'Keen, David A.'
'Diaz-Lopez, Maria'
'Chater, Philip A.'
'McHugh, Lauren Nicole'

_publ_section_title
;
 Principles of Melting in Hybrid Organic-Inorganic Perovskite and
 Polymorphic ABX3 Structures
;
_journal_name_full 'Chemical Science'
_journal_paper_doi 10.1039/D1SC07080K
_journal_year 2022
_chemical_formula_moiety '(C20 H44 N1), (Co1 C6 N9)'
_chemical_formula_sum 'C26 H44 Co N10'
_chemical_formula_weight 555.73
_chemical_name_common
;
Tetrapentylammonium cobalt(II) dicyanamide
;
_chemical_name_systematic '[TPnA][Co(Dca)3]'
_space_group_crystal_system orthorhombic
_space_group_IT_number 52
_space_group_name_Hall '-P 2a 2bc'
_space_group_name_H-M_alt 'P n n a'
_symmetry_cell_setting orthorhombic
_symmetry_space_group_name_H-M 'P n n a'
_atom_sites_solution_hydrogens geom
_audit_creation_method SHELXL-2018/3
_audit_update_record
;
2020-08-31 deposited with the CCDC.	2022-01-18 downloaded from the CCDC.
;
_cell_angle_alpha 90
_cell_angle_beta 90
_cell_angle_gamma 90
_cell_formula_units_Z 4
_cell_length_a 13.066(2)
_cell_length_b 11.6026(19)
_cell_length_c 19.926(4)
_cell_measurement_reflns_used 1573
_cell_measurement_temperature 293(2)
_cell_measurement_theta_max 63.5190
_cell_measurement_theta_min 3.8980
_cell_volume 3020.8(9)
_computing_cell_refinement
;
CrysAlisPro, Agilent Technologies,
Version 1.171.37.34i (release 04-08-2014 CrysAlis171 .NET)
(compiled Aug  4 2014,14:34:23)
;
_computing_data_collection
;
CrysAlisPro, Agilent Technologies,
Version 1.171.37.34i (release 04-08-2014 CrysAlis171 .NET)
(compiled Aug  4 2014,14:34:23)
;
_computing_data_reduction
;
CrysAlisPro, Agilent Technologies,
Version 1.171.37.34i (release 04-08-2014 CrysAlis171 .NET)
(compiled Aug  4 2014,14:34:23)
;
_computing_structure_refinement 'SHELXL-2018/3 (Sheldrick, 2018)'
_computing_structure_solution 'SUPERFLIP (Palatinus & Chapuis, 2007)'
_diffrn_ambient_temperature 293(2)
_diffrn_detector 'CCD plate'
_diffrn_detector_area_resol_mean 16.1183
_diffrn_detector_type Eos
_diffrn_measured_fraction_theta_full 0.9333
_diffrn_measured_fraction_theta_max 0.9965
_diffrn_measurement_details
;
#__ type_ start__ end____ width___ exp.time_
  1 omega   70.00   96.00   1.0000   52.1250
omega____ theta____ kappa____ phi______ frames
    -       51.2500 -125.0000  -60.0000 26

#__ type_ start__ end____ width___ exp.time_
  2 omega   89.00  126.00   1.0000   52.1250
omega____ theta____ kappa____ phi______ frames
    -      102.5000  -89.0000  -60.0000 37

#__ type_ start__ end____ width___ exp.time_
  3 omega   40.00   74.00   1.0000   52.1250
omega____ theta____ kappa____ phi______ frames
    -      102.5000  -43.0000    0.0000 34

#__ type_ start__ end____ width___ exp.time_
  4 omega   29.00   74.00   1.0000   52.1250
omega____ theta____ kappa____ phi______ frames
    -      102.5000  -43.0000  -90.0000 45

#__ type_ start__ end____ width___ exp.time_
  5 omega   32.00   73.00   1.0000   52.1250
omega____ theta____ kappa____ phi______ frames
    -      102.5000  -43.0000 -150.0000 41

#__ type_ start__ end____ width___ exp.time_
  6 omega   32.00   59.00   1.0000   52.1250
omega____ theta____ kappa____ phi______ frames
    -      102.5000  -89.0000  -60.0000 27

#__ type_ start__ end____ width___ exp.time_
  7 omega   28.00   85.00   1.0000   52.1250
omega____ theta____ kappa____ phi______ frames
    -      102.5000  -54.0000   60.0000 57

#__ type_ start__ end____ width___ exp.time_
  8 omega   40.00   69.00   1.0000   52.1250
omega____ theta____ kappa____ phi______ frames
    -      102.5000  -32.0000   90.0000 29

#__ type_ start__ end____ width___ exp.time_
  9 omega   36.00  128.00   1.0000   52.1250
omega____ theta____ kappa____ phi______ frames
    -      102.5000  -11.0000  120.0000 92

#__ type_ start__ end____ width___ exp.time_
 10 omega  150.00  175.00   1.0000   52.1250
omega____ theta____ kappa____ phi______ frames
    -      102.5000  104.0000   90.0000 25

#__ type_ start__ end____ width___ exp.time_
 11 omega   82.00  113.00   1.0000   52.1250
omega____ theta____ kappa____ phi______ frames
    -      102.5000  104.0000   90.0000 31

#__ type_ start__ end____ width___ exp.time_
 12 omega   74.00  131.00   1.0000   52.1250
omega____ theta____ kappa____ phi______ frames
    -       51.2500  125.0000    0.0000 57

#__ type_ start__ end____ width___ exp.time_
 13 omega   48.00   83.00   1.0000   13.0300
omega____ theta____ kappa____ phi______ frames
    -        0.0000  178.0000  -30.0000 35

#__ type_ start__ end____ width___ exp.time_
 14 omega   35.00   60.00   1.0000   13.0300
omega____ theta____ kappa____ phi______ frames
    -        0.0000  178.0000 -120.0000 25

#__ type_ start__ end____ width___ exp.time_
 15 omega   -3.00   52.00   1.0000   52.1250
omega____ theta____ kappa____ phi______ frames
    -       51.2500 -125.0000  -60.0000 55

#__ type_ start__ end____ width___ exp.time_
 16 omega   32.00   78.00   1.0000   52.1250
omega____ theta____ kappa____ phi______ frames
    -      102.5000  -54.0000  150.0000 46

#__ type_ start__ end____ width___ exp.time_
 17 omega   38.00   85.00   1.0000   13.0300
omega____ theta____ kappa____ phi______ frames
    -        0.0000  178.0000  120.0000 47

#__ type_ start__ end____ width___ exp.time_
 18 omega   73.00  114.00   1.0000   52.1250
omega____ theta____ kappa____ phi______ frames
    -       51.2500  125.0000 -180.0000 41

#__ type_ start__ end____ width___ exp.time_
 19 omega -124.00  -44.00   1.0000   52.1250
omega____ theta____ kappa____ phi______ frames
    -      -51.2500  -61.0000    0.0000 80

;
_diffrn_measurement_device_type 'Xcalibur, Eos, Gemini ultra'
_diffrn_measurement_method '\w scans'
_diffrn_orient_matrix_UB_11 -0.1038941000
_diffrn_orient_matrix_UB_12 -0.0061930000
_diffrn_orient_matrix_UB_13 -0.0366279000
_diffrn_orient_matrix_UB_21 0.0367143000
_diffrn_orient_matrix_UB_22 0.0920317000
_diffrn_orient_matrix_UB_23 -0.0501036000
_diffrn_orient_matrix_UB_31 0.0424803000
_diffrn_orient_matrix_UB_32 -0.0954148000
_diffrn_orient_matrix_UB_33 -0.0459703000
_diffrn_radiation_monochromator mirror
_diffrn_radiation_probe x-ray
_diffrn_radiation_type CuK\a
_diffrn_radiation_wavelength 1.54184
_diffrn_reflns_av_R_equivalents 0.0456
_diffrn_reflns_av_sigmaI/netI 0.0596
_diffrn_reflns_limit_h_max 15
_diffrn_reflns_limit_h_min -15
_diffrn_reflns_limit_k_max 13
_diffrn_reflns_limit_k_min -13
_diffrn_reflns_limit_l_max 23
_diffrn_reflns_limit_l_min -23
_diffrn_reflns_number 2570
_diffrn_reflns_theta_full 66.9682
_diffrn_reflns_theta_max 64.1699
_diffrn_reflns_theta_min 2.2173
_diffrn_source 'sealed X-ray tube'
_diffrn_source_type 'Enhance Ultra (Cu) X-ray Source'
_exptl_absorpt_coefficient_mu 4.69897
_exptl_absorpt_correction_T_max 1.00000
_exptl_absorpt_correction_T_min 0.37216
_exptl_absorpt_correction_type multi-scan
_exptl_absorpt_process_details
;
CrysAlisPro, Agilent Technologies,
Version 1.171.37.34i (release 04-08-2014 CrysAlis171 .NET)
(compiled Aug  4 2014,14:34:23)
Empirical absorption correction using spherical harmonics,
 implemented in SCALE3 ABSPACK scaling algorithm.
;
_exptl_crystal_colour pink
_exptl_crystal_density_diffrn 1.221
_exptl_crystal_description tetrahedral
_exptl_crystal_F_000 1336.00
_exptl_crystal_size_max 0.1
_exptl_crystal_size_mid 0.08
_exptl_crystal_size_min 0.06
_refine_diff_density_max 0.288
_refine_diff_density_min -0.205
_refine_diff_density_rms 0.053
_refine_ls_extinction_method none
_refine_ls_goodness_of_fit_ref 1.071
_refine_ls_hydrogen_treatment constr
_refine_ls_matrix_type full
_refine_ls_number_parameters 187
_refine_ls_number_reflns 2520
_refine_ls_number_restraints 1
_refine_ls_restrained_S_all 1.071
_refine_ls_R_factor_all 0.1077
_refine_ls_R_factor_gt 0.0624
_refine_ls_shift/su_max 0.000
_refine_ls_shift/su_mean 0.000
_refine_ls_structure_factor_coef Fsqd
_refine_ls_weighting_details 'w=1/[\s^2^(Fo^2^)+(0.0989P)^2^+2.9499P] where P=(Fo^2^+2Fc^2^)/3'
_refine_ls_weighting_scheme calc
_refine_ls_wR_factor_gt 0.1857
_refine_ls_wR_factor_ref 0.2124
_reflns_Friedel_coverage 0.000
_reflns_number_gt 1720
_reflns_number_total 2520
_reflns_threshold_expression 'I > 2\s(I)'
_cod_data_source_file d1sc07080k2.cif
_cod_data_source_block shelx_CCDC1
_cod_original_formula_sum 'C26 H44 Co1 N10'
_cod_database_code 1566081
_shelx_shelxl_version_number 2018/3
_shelx_space_group_comment
;
The symmetry employed for this shelxl refinement is uniquely defined
by the following loop, which should always be used as a source of
symmetry information in preference to the above space-group names.
They are only intended as comments.
;
_reflns_odcompleteness_completeness 93.33
_reflns_odcompleteness_theta 66.97
_reflns_odcompleteness_iscentric 1

loop_
_space_group_symop_operation_xyz
'x, y, z'
'-x+1/2, -y, z'
'x, -y+1/2, -z+1/2'
'-x+1/2, y+1/2, -z+1/2'
'-x, -y, -z'
'x-1/2, y, -z'
'-x, y-1/2, z-1/2'
'x-1/2, -y-1/2, z-1/2'

loop_
_atom_site_label
_atom_site_type_symbol
_atom_site_fract_x
_atom_site_fract_y
_atom_site_fract_z
_atom_site_U_iso_or_equiv
_atom_site_adp_type
_atom_site_occupancy
_atom_site_site_symmetry_order
_atom_site_calc_flag
_atom_site_refinement_flags_posn
_atom_site_refinement_flags_adp
_atom_site_refinement_flags_occupancy
_atom_site_disorder_assembly
_atom_site_disorder_group
Co1 Co 0.250000 0.000000 0.40276(4) 0.0467(4) Uani 1 2 d S T P . .
N2 N 0.1124(3) 0.1027(4) 0.40642(19) 0.0613(11) Uani 1 1 d . . . . .
N1 N 0.3262(3) 0.0995(4) 0.4773(2) 0.0657(11) Uani 1 1 d . . . . .
N3 N 0.3069(3) 0.1133(4) 0.3278(2) 0.0657(11) Uani 1 1 d . . . . .
C2 C 0.3862(4) 0.1302(4) 0.5153(3) 0.0630(13) Uani 1 1 d . . . . .
C3 C 0.3342(4) 0.1800(4) 0.2906(2) 0.0570(12) Uani 1 1 d . . . . .
N5 N 0.3780(6) 0.250000 0.250000 0.111(3) Uani 1 2 d S T P . .
C1 C 0.0343(4) 0.1323(4) 0.4242(3) 0.0616(13) Uani 1 1 d . . . . .
N4 N 0.4466(4) 0.1774(5) 0.5589(3) 0.111(2) Uani 1 1 d . . . . .
N6 N 1.250000 0.000000 0.0667(3) 0.0645(16) Uani 1 2 d S T P . .
C6 C 1.1665(5) 0.2227(5) -0.0672(3) 0.0845(17) Uani 1 1 d . . . . .
H6A H 1.169877 0.289214 -0.037797 0.101 Uiso 1 1 calc R U . . .
H6B H 1.230981 0.218561 -0.091289 0.101 Uiso 1 1 calc R U . . .
C8 C 1.2447(5) 0.1086(5) 0.0243(3) 0.0716(15) Uani 1 1 d . . . . .
H8A H 1.241099 0.174502 0.054176 0.086 Uiso 1 1 calc R U . . .
H8B H 1.307887 0.115059 -0.000983 0.086 Uiso 1 1 calc R U . . .
C7 C 1.1563(6) 0.1154(5) -0.0242(3) 0.095(2) Uani 1 1 d . . . . .
H7A H 1.092251 0.117918 0.000390 0.114 Uiso 1 1 calc R U . . .
H7B H 1.155654 0.047533 -0.052638 0.114 Uiso 1 1 calc R U . . .
C5 C 1.0843(6) 0.2418(7) -0.1162(4) 0.109(2) Uani 1 1 d . . . . .
H5A H 1.019251 0.245824 -0.092820 0.130 Uiso 1 1 calc R U . . .
H5B H 1.081556 0.177075 -0.146928 0.130 Uiso 1 1 calc R U . . .
C4 C 1.1004(7) 0.3518(7) -0.1556(4) 0.134(3) Uani 1 1 d . . . . .
H4A H 1.049199 0.357686 -0.189990 0.200 Uiso 1 1 calc R U . . .
H4B H 1.167063 0.350778 -0.175836 0.200 Uiso 1 1 calc R U . . .
H4C H 1.095123 0.416819 -0.125980 0.200 Uiso 1 1 calc R U . . .
C9 C 1.1543(5) -0.0132(4) 0.1100(3) 0.0715(15) Uani 0.607(13) 1 d . . P A 1
H9A H 1.154525 -0.089553 0.129836 0.086 Uiso 0.607(13) 1 calc R U P A 1
H9B H 1.094557 -0.007978 0.081174 0.086 Uiso 0.607(13) 1 calc R U P A 1
C10 C 1.1436(14) 0.0799(16) 0.1686(9) 0.072(4) Uani 0.607(13) 1 d . . P A 1
H10A H 1.202783 0.075658 0.197808 0.086 Uiso 0.607(13) 1 calc R U P A 1
H10B H 1.141042 0.156649 0.149322 0.086 Uiso 0.607(13) 1 calc R U P A 1
C11 C 1.0474(7) 0.0580(9) 0.2088(6) 0.077(3) Uani 0.607(13) 1 d D . P A 1
H11A H 1.054082 0.094890 0.252308 0.093 Uiso 0.607(13) 1 calc R U P A 1
H11B H 1.040401 -0.024213 0.216333 0.093 Uiso 0.607(13) 1 calc R U P A 1
C12 C 0.9497(8) 0.1030(11) 0.1743(6) 0.092(4) Uani 0.607(13) 1 d D . P A 1
H12A H 0.923612 0.048414 0.141650 0.110 Uiso 0.607(13) 1 calc R U P A 1
H12B H 0.961181 0.176801 0.152686 0.110 Uiso 0.607(13) 1 calc R U P A 1
C13 C 0.8686(10) 0.1157(13) 0.2430(10) 0.123(5) Uani 0.607(13) 1 d . . P A 1
H13A H 0.803154 0.143692 0.228374 0.184 Uiso 0.607(13) 1 calc R U P A 1
H13B H 0.860332 0.041666 0.263793 0.184 Uiso 0.607(13) 1 calc R U P A 1
H13C H 0.897521 0.168749 0.274718 0.184 Uiso 0.607(13) 1 calc R U P A 1
C9' C 1.1543(5) -0.0132(4) 0.1100(3) 0.0715(15) Uani 0.393(13) 1 d . . P A 2
C10' C 1.127(3) 0.079(3) 0.1506(15) 0.086(11) Uiso 0.393(13) 1 d . . P A 2
H10C H 1.131284 0.150060 0.125043 0.104 Uiso 0.393(13) 1 calc R U P A 2
H10D H 1.174282 0.084478 0.187964 0.104 Uiso 0.393(13) 1 calc R U P A 2
C13' C 0.8520(16) 0.0670(18) 0.2101(10) 0.090(6) Uiso 0.393(13) 1 d . . P A 2
H13D H 0.801520 0.100069 0.239346 0.135 Uiso 0.393(13) 1 calc R U P A 2
H13E H 0.833127 0.081282 0.164244 0.135 Uiso 0.393(13) 1 calc R U P A 2
H13F H 0.855797 -0.014541 0.217680 0.135 Uiso 0.393(13) 1 calc R U P A 2
C12' C 0.9857(15) 0.1372(16) 0.2283(10) 0.102(7) Uiso 0.393(13) 1 d . . P A 2
H12C H 0.990888 0.218382 0.217278 0.122 Uiso 0.393(13) 1 calc R U P A 2
H12D H 1.014162 0.120008 0.272138 0.122 Uiso 0.393(13) 1 calc R U P A 2
C11' C 1.0144(17) 0.0630(17) 0.1780(10) 0.075(5) Uiso 0.393(13) 1 d . . P A 2
H11C H 0.967184 0.072219 0.140817 0.090 Uiso 0.393(13) 1 calc R U P A 2
H11D H 1.007342 -0.015281 0.194391 0.090 Uiso 0.393(13) 1 calc R U P A 2

loop_
_atom_site_aniso_label
_atom_site_aniso_U_11
_atom_site_aniso_U_22
_atom_site_aniso_U_33
_atom_site_aniso_U_23
_atom_site_aniso_U_13
_atom_site_aniso_U_12
Co1 0.0463(6) 0.0528(6) 0.0409(6) 0.000 0.000 0.0021(5)
N2 0.057(3) 0.068(3) 0.058(3) 0.002(2) 0.000(2) 0.013(2)
N1 0.061(3) 0.071(3) 0.065(3) -0.014(2) -0.010(2) 0.009(2)
N3 0.065(3) 0.076(3) 0.056(2) 0.015(2) 0.003(2) -0.001(2)
C2 0.052(3) 0.063(3) 0.074(3) -0.020(3) -0.011(3) 0.014(2)
C3 0.055(3) 0.064(3) 0.052(3) 0.007(2) -0.002(2) 0.005(2)
N5 0.068(4) 0.127(6) 0.139(7) 0.090(6) 0.000 0.000
C1 0.063(3) 0.060(3) 0.062(3) 0.021(2) 0.003(3) 0.009(3)
N4 0.084(4) 0.109(4) 0.139(5) -0.070(4) -0.054(4) 0.042(3)
N6 0.072(4) 0.056(3) 0.065(4) 0.000 0.000 -0.017(3)
C6 0.093(4) 0.081(4) 0.079(4) 0.005(3) -0.014(4) -0.014(3)
C8 0.084(4) 0.063(3) 0.068(3) 0.008(3) 0.000(3) -0.018(3)
C7 0.114(6) 0.078(4) 0.092(4) 0.010(3) -0.024(4) -0.025(4)
C5 0.104(5) 0.109(5) 0.113(5) 0.018(5) -0.032(5) -0.017(5)
C4 0.126(7) 0.125(6) 0.150(8) 0.057(6) -0.032(6) -0.014(5)
C9 0.073(4) 0.066(3) 0.076(4) 0.001(3) 0.008(3) -0.011(3)
C10 0.075(9) 0.079(8) 0.061(8) -0.012(7) 0.002(7) -0.005(6)
C11 0.085(8) 0.085(7) 0.062(6) 0.014(5) -0.003(6) 0.016(6)
C12 0.072(7) 0.109(9) 0.093(8) 0.030(7) -0.011(6) 0.002(6)
C13 0.077(8) 0.111(11) 0.180(16) 0.021(11) 0.020(10) -0.004(8)
C9' 0.073(4) 0.066(3) 0.076(4) 0.001(3) 0.008(3) -0.011(3)

loop_
_atom_type_symbol
_atom_type_description
_atom_type_scat_dispersion_real
_atom_type_scat_dispersion_imag
_atom_type_scat_source
C C 0.0181 0.0091 'International Tables Vol C Tables 4.2.6.8 and 6.1.1.4'
H H 0.0000 0.0000 'International Tables Vol C Tables 4.2.6.8 and 6.1.1.4'
Co Co -2.3653 3.6143 'International Tables Vol C Tables 4.2.6.8 and 6.1.1.4'
N N 0.0311 0.0180 'International Tables Vol C Tables 4.2.6.8 and 6.1.1.4'

loop_
_geom_angle_atom_site_label_1
_geom_angle_atom_site_label_2
_geom_angle_atom_site_label_3
_geom_angle
_geom_angle_site_symmetry_1
_geom_angle_site_symmetry_3
_geom_angle_publ_flag
N3 Co1 N3 90.7(2) . 2 ?
N3 Co1 N1 89.50(18) . . ?
N3 Co1 N1 171.96(16) 2 . ?
N3 Co1 N1 171.96(16) . 2 ?
N3 Co1 N1 89.50(18) 2 2 ?
N1 Co1 N1 91.5(2) . 2 ?
N3 Co1 N2 88.50(16) . . ?
N3 Co1 N2 94.22(16) 2 . ?
N1 Co1 N2 93.82(16) . . ?
N1 Co1 N2 83.46(16) 2 . ?
N3 Co1 N2 94.22(16) . 2 ?
N3 Co1 N2 88.50(16) 2 2 ?
N1 Co1 N2 83.46(16) . 2 ?
N1 Co1 N2 93.82(16) 2 2 ?
N2 Co1 N2 176.1(2) . 2 ?
C1 N2 Co1 158.1(4) . . ?
C2 N1 Co1 161.6(4) . . ?
C3 N3 Co1 174.9(4) . . ?
N1 C2 N4 172.3(6) . . ?
N3 C3 N5 171.8(6) . . ?
C3 N5 C3 127.0(7) . 3 ?
N2 C1 N4 173.5(6) . 6_556 ?
C2 N4 C1 122.7(5) . 6_656 ?
C8 N6 C8 112.4(6) . 2_755 ?
C8 N6 C9 105.5(3) . 2_755 ?
C8 N6 C9 111.1(3) 2_755 2_755 ?
C8 N6 C9' 111.1(3) . . ?
C8 N6 C9' 105.5(3) 2_755 . ?
C8 N6 C9 111.1(3) . . ?
C8 N6 C9 105.5(3) 2_755 . ?
C9 N6 C9 111.3(6) 2_755 . ?
C5 C6 C7 115.7(6) . . ?
C7 C8 N6 115.8(4) . . ?
C8 C7 C6 109.7(5) . . ?
C6 C5 C4 111.7(6) . . ?
N6 C9 C10 114.6(7) . . ?
C11 C10 C9 110.3(12) . . ?
C10 C11 C12 113.2(11) . . ?
C11 C12 C13 100.5(9) . . ?
C10' C9' N6 117.5(16) . . ?
C9' C10' C11' 110(2) . . ?
C11' C12' C13' 81.3(15) . . ?
C12' C11' C10' 115.7(19) . . ?

loop_
_geom_bond_atom_site_label_1
_geom_bond_atom_site_label_2
_geom_bond_distance
_geom_bond_site_symmetry_2
_geom_bond_publ_flag
Co1 N3 2.124(4) . ?
Co1 N3 2.124(4) 2 ?
Co1 N1 2.129(4) . ?
Co1 N1 2.129(4) 2 ?
Co1 N2 2.158(4) . ?
Co1 N2 2.158(4) 2 ?
N2 C1 1.134(6) . ?
N1 C2 1.146(6) . ?
N3 C3 1.129(6) . ?
C2 N4 1.295(7) . ?
C3 N5 1.281(6) . ?
C1 N4 1.304(7) 6_556 ?
N6 C8 1.519(6) . ?
N6 C8 1.519(6) 2_755 ?
N6 C9 1.526(7) 2_755 ?
N6 C9' 1.526(7) . ?
N6 C9 1.526(7) . ?
C6 C5 1.468(8) . ?
C6 C7 1.517(8) . ?
C8 C7 1.509(8) . ?
C5 C4 1.514(9) . ?
C9 C10 1.597(17) . ?
C10 C11 1.51(2) . ?
C11 C12 1.541(3) . ?
C12 C13 1.74(2) . ?
C9' C10' 1.39(3) . ?
C10' C11' 1.58(4) . ?
C13' C12' 1.96(3) . ?
C12' C11' 1.37(2) . ?
